data_2215596
loop_
_publ_author_name
'Liu, Yong-Hong'
'Zhao, Yue'
'Liu, Xiao-Lan'
'Tong, Ben-Wan'
'Ye, Jun'

_publ_section_title
;(1<i>S</i>)-Benzyl
 3-methyl-5-oxo-4-phenylhydrazono-4,5-dihydro-1<i>H</i>-pyrazole-1-dithiocarboxylate
;
_journal_coeditor_code LW2028
_journal_issue 10
_journal_name_full 'Acta Crystallographica Section E'
_journal_page_first o4072
_journal_page_last o4072
_journal_paper_doi 10.1107/S1600536807044327
_journal_volume 63
_journal_year 2007
_chemical_formula_iupac 'C18 H16 N4 O S2'
_chemical_formula_moiety 'C18 H16 N4 O S2'
_chemical_formula_sum 'C18 H16 N4 O S2'
_chemical_formula_weight 368.47
_chemical_name_systematic
;
(1<i>S</i>)-Benzyl
3-methyl-5-oxo-4-phenylhydrazono-4,5-dihydro-1H-pyrazole-1-dithiocarboxylate
;
_space_group_IT_number 2
_symmetry_cell_setting triclinic
_symmetry_space_group_name_Hall '-P 1'
_symmetry_space_group_name_H-M 'P -1'
_atom_sites_solution_hydrogens geom
_atom_sites_solution_primary direct
_atom_sites_solution_secondary difmap
_audit_creation_method SHELXL97
_cell_angle_alpha 84.059(10)
_cell_angle_beta 79.410(11)
_cell_angle_gamma 77.095(9)
_cell_formula_units_Z 2
_cell_length_a 9.143(6)
_cell_length_b 10.079(6)
_cell_length_c 10.217(6)
_cell_measurement_reflns_used 1587
_cell_measurement_temperature 294(2)
_cell_measurement_theta_max 28.10
_cell_measurement_theta_min 2.81
_cell_volume 900.2(10)
_computing_cell_refinement 'SMART (Bruker, 1997)'
_computing_data_collection 'SMART (Bruker, 1997)'
_computing_data_reduction 'SAINT (Bruker, 1997)'
_computing_molecular_graphics 'SHELXTL (Bruker, 2001)'
_computing_publication_material 'SHELXTL (Bruker, 2001)'
_computing_structure_refinement 'SHELXL97 (Sheldrick, 1997)'
_computing_structure_solution 'SHELXS97 (Sheldrick, 1997)'
_diffrn_ambient_temperature 294(2)
_diffrn_measured_fraction_theta_full 0.967
_diffrn_measured_fraction_theta_max 0.967
_diffrn_measurement_device_type 'Bruker SMART CCD area detector'
_diffrn_measurement_method '\f and \w'
_diffrn_radiation_monochromator graphite
_diffrn_radiation_source 'fine-focus sealed tube'
_diffrn_radiation_type MoK\a
_diffrn_radiation_wavelength 0.71073
_diffrn_reflns_av_R_equivalents 0.0337
_diffrn_reflns_av_sigmaI/netI 0.0677
_diffrn_reflns_limit_h_max 10
_diffrn_reflns_limit_h_min -10
_diffrn_reflns_limit_k_max 11
_diffrn_reflns_limit_k_min -11
_diffrn_reflns_limit_l_max 5
_diffrn_reflns_limit_l_min -12
_diffrn_reflns_number 4385
_diffrn_reflns_theta_full 25.01
_diffrn_reflns_theta_max 25.01
_diffrn_reflns_theta_min 2.03
_exptl_absorpt_coefficient_mu 0.309
_exptl_absorpt_correction_T_max 0.9522
_exptl_absorpt_correction_T_min 0.9295
_exptl_absorpt_correction_type multi-scan
_exptl_absorpt_process_details '(SADABS; Bruker 2001)'
_exptl_crystal_colour yellow
_exptl_crystal_density_diffrn 1.359
_exptl_crystal_density_method 'not measured'
_exptl_crystal_description prism
_exptl_crystal_F_000 384
_exptl_crystal_size_max 0.24
_exptl_crystal_size_mid 0.22
_exptl_crystal_size_min 0.16
_refine_diff_density_max 0.245
_refine_diff_density_min -0.236
_refine_ls_extinction_method none
_refine_ls_goodness_of_fit_ref 1.031
_refine_ls_hydrogen_treatment mixed
_refine_ls_matrix_type full
_refine_ls_number_parameters 231
_refine_ls_number_reflns 3062
_refine_ls_number_restraints 0
_refine_ls_restrained_S_all 1.031
_refine_ls_R_factor_all 0.0904
_refine_ls_R_factor_gt 0.0446
_refine_ls_shift/su_max 0.001
_refine_ls_shift/su_mean 0.000
_refine_ls_structure_factor_coef Fsqd
_refine_ls_weighting_details 'calc w = 1/[\s^2^(Fo^2^)+(0.0469P)^2^+0.22P] where P=(Fo^2^+2Fc^2^)/3'
_refine_ls_weighting_scheme calc
_refine_ls_wR_factor_gt 0.0980
_refine_ls_wR_factor_ref 0.1200
_reflns_number_gt 1974
_reflns_number_total 3062
_reflns_threshold_expression I>2\s(I)
_cod_data_source_file lw2028.cif
_cod_data_source_block I
_cod_original_sg_symbol_H-M P-1
_cod_database_code 2215596
_cod_database_fobs_code 2215596

loop_
_symmetry_equiv_pos_as_xyz
'x, y, z'
'-x, -y, -z'

loop_
_atom_site_type_symbol
_atom_site_label
_atom_site_fract_x
_atom_site_fract_y
_atom_site_fract_z
_atom_site_U_iso_or_equiv
_atom_site_adp_type
_atom_site_calc_flag
_atom_site_refinement_flags
_atom_site_occupancy
S S1 0.33476(11) 0.39781(8) 0.74742(8) 0.0596(3) Uani d . 1
S S2 0.44038(11) 0.13389(8) 0.60963(9) 0.0608(3) Uani d . 1
O O1 0.6843(2) -0.0198(2) 0.7830(2) 0.0559(6) Uani d . 1
N N1 0.5025(3) 0.1812(2) 0.8440(2) 0.0447(6) Uani d . 1
N N2 0.4614(3) 0.2616(2) 0.9587(2) 0.0483(7) Uani d . 1
N N4 0.8444(3) -0.1042(2) 0.9988(3) 0.0468(7) Uani d . 1
H H4 0.834(4) -0.121(3) 0.916(3) 0.060(10) Uiso d . 1
N N3 0.7573(3) 0.0034(2) 1.0579(2) 0.0457(6) Uani d . 1
C C1 0.2451(4) 0.6887(3) 0.5723(3) 0.0569(9) Uani d . 1
H H1 0.3505 0.6713 0.5498 0.068 Uiso calc R 1
C C2 0.1642(4) 0.8227(3) 0.5820(3) 0.0603(9) Uani d . 1
H H2 0.2156 0.8941 0.5675 0.072 Uiso calc R 1
C C3 0.0083(4) 0.8492(3) 0.6129(3) 0.0585(10) Uani d . 1
H H3 -0.0456 0.9387 0.6204 0.070 Uiso calc R 1
C C4 -0.0681(4) 0.7445(4) 0.6329(3) 0.0593(10) Uani d . 1
H H4A -0.1738 0.7630 0.6509 0.071 Uiso calc R 1
C C5 0.0129(4) 0.6110(3) 0.6263(3) 0.0570(9) Uani d . 1
H H5 -0.0389 0.5399 0.6425 0.068 Uiso calc R 1
C C6 0.1716(4) 0.5822(3) 0.5954(3) 0.0469(8) Uani d . 1
C C7 0.2581(4) 0.4350(3) 0.5920(3) 0.0625(10) Uani d . 1
H H7A 0.3396 0.4238 0.5158 0.075 Uiso calc R 1
H H7B 0.1906 0.3747 0.5864 0.075 Uiso calc R 1
C C8 0.4323(3) 0.2265(3) 0.7332(3) 0.0418(7) Uani d . 1
C C9 0.6219(3) 0.0678(3) 0.8612(3) 0.0445(8) Uani d . 1
C C10 0.6526(3) 0.0813(3) 0.9940(3) 0.0425(7) Uani d . 1
C C11 0.5485(3) 0.2025(3) 1.0448(3) 0.0437(7) Uani d . 1
C C12 0.5357(4) 0.2564(3) 1.1777(3) 0.0638(10) Uani d . 1
H H12A 0.6328 0.2712 1.1885 0.096 Uiso calc R 1
H H12B 0.5036 0.1916 1.2466 0.096 Uiso calc R 1
H H12C 0.4623 0.3410 1.1837 0.096 Uiso calc R 1
C C13 0.9598(3) -0.1901(3) 1.0616(3) 0.0428(7) Uani d . 1
C C14 1.0467(4) -0.3042(3) 0.9965(3) 0.0541(9) Uani d . 1
H H14 1.0282 -0.3227 0.9144 0.065 Uiso calc R 1
C C15 1.1615(4) -0.3898(3) 1.0562(3) 0.0573(9) Uani d . 1
H H15 1.2187 -0.4669 1.0145 0.069 Uiso calc R 1
C C16 1.1911(4) -0.3614(3) 1.1758(3) 0.0572(9) Uani d . 1
H H16 1.2703 -0.4174 1.2133 0.069 Uiso calc R 1
C C17 1.1033(4) -0.2496(3) 1.2406(3) 0.0573(9) Uani d . 1
H H17 1.1220 -0.2318 1.3228 0.069 Uiso calc R 1
C C18 0.9873(4) -0.1637(3) 1.1837(3) 0.0511(8) Uani d . 1
H H18 0.9283 -0.0886 1.2277 0.061 Uiso calc R 1

loop_
_atom_site_aniso_label
_atom_site_aniso_U_11
_atom_site_aniso_U_22
_atom_site_aniso_U_33
_atom_site_aniso_U_12
_atom_site_aniso_U_13
_atom_site_aniso_U_23
S1 0.0772(7) 0.0387(5) 0.0614(5) 0.0107(4) -0.0292(5) -0.0144(4)
S2 0.0757(7) 0.0447(5) 0.0598(5) 0.0029(4) -0.0162(5) -0.0183(4)
O1 0.0515(14) 0.0453(12) 0.0669(14) 0.0049(11) -0.0095(11) -0.0186(11)
N1 0.0448(15) 0.0350(13) 0.0510(15) 0.0026(12) -0.0093(12) -0.0085(11)
N2 0.0509(16) 0.0380(14) 0.0539(15) -0.0009(12) -0.0094(13) -0.0112(12)
N4 0.0443(16) 0.0416(15) 0.0530(16) -0.0007(12) -0.0127(14) -0.0058(12)
N3 0.0385(15) 0.0403(14) 0.0558(15) -0.0055(12) -0.0062(13) -0.0003(12)
C1 0.048(2) 0.057(2) 0.065(2) -0.0052(18) -0.0161(18) -0.0035(17)
C2 0.070(3) 0.0450(19) 0.067(2) -0.0127(19) -0.015(2) -0.0014(16)
C3 0.071(3) 0.0417(19) 0.057(2) 0.0040(19) -0.0124(19) -0.0039(15)
C4 0.048(2) 0.062(2) 0.062(2) 0.0038(19) -0.0079(17) -0.0162(17)
C5 0.065(2) 0.0486(19) 0.060(2) -0.0138(18) -0.0120(18) -0.0068(16)
C6 0.053(2) 0.0397(17) 0.0463(17) 0.0023(16) -0.0168(16) -0.0068(13)
C7 0.073(2) 0.0491(19) 0.064(2) 0.0084(18) -0.0283(19) -0.0128(16)
C8 0.0382(17) 0.0370(16) 0.0494(17) -0.0064(14) -0.0067(14) -0.0037(13)
C9 0.0366(18) 0.0368(17) 0.0585(19) -0.0066(14) -0.0042(15) -0.0049(14)
C10 0.0375(18) 0.0363(16) 0.0526(18) -0.0071(14) -0.0061(15) -0.0011(13)
C11 0.0427(18) 0.0392(16) 0.0492(18) -0.0072(15) -0.0085(15) -0.0053(13)
C12 0.069(2) 0.061(2) 0.061(2) -0.0040(19) -0.0133(19) -0.0182(17)
C13 0.0380(18) 0.0399(17) 0.0496(18) -0.0082(14) -0.0077(15) 0.0020(13)
C14 0.059(2) 0.0480(19) 0.0540(19) -0.0034(17) -0.0136(17) -0.0090(15)
C15 0.059(2) 0.0425(18) 0.063(2) 0.0062(17) -0.0100(18) -0.0073(15)
C16 0.050(2) 0.054(2) 0.060(2) 0.0001(17) -0.0096(17) 0.0084(16)
C17 0.059(2) 0.061(2) 0.0515(19) -0.0065(18) -0.0160(17) -0.0034(16)
C18 0.048(2) 0.0502(19) 0.0519(18) -0.0014(16) -0.0087(16) -0.0095(14)

loop_
_atom_type_symbol
_atom_type_description
_atom_type_scat_dispersion_real
_atom_type_scat_dispersion_imag
_atom_type_scat_source
C C 0.0033 0.0016 'International Tables Vol C Tables 4.2.6.8 and 6.1.1.4'
H H 0.0000 0.0000 'International Tables Vol C Tables 4.2.6.8 and 6.1.1.4'
N N 0.0061 0.0033 'International Tables Vol C Tables 4.2.6.8 and 6.1.1.4'
O O 0.0106 0.0060 'International Tables Vol C Tables 4.2.6.8 and 6.1.1.4'
S S 0.1246 0.1234 'International Tables Vol C Tables 4.2.6.8 and 6.1.1.4'

loop_
_geom_angle_atom_site_label_1
_geom_angle_atom_site_label_2
_geom_angle_atom_site_label_3
_geom_angle
_geom_angle_publ_flag
C8 S1 C7 101.82(14) yes
C8 N1 C9 129.6(2) yes
C8 N1 N2 119.0(2) yes
C9 N1 N2 111.3(2) yes
C11 N2 N1 107.2(2) yes
N3 N4 C13 120.3(3) yes
N3 N4 H4 120(2) ?
C13 N4 H4 119(2) ?
N4 N3 C10 117.7(3) yes
C6 C1 C2 120.9(3) ?
C6 C1 H1 119.5 ?
C2 C1 H1 119.5 ?
C3 C2 C1 119.8(4) ?
C3 C2 H2 120.1 ?
C1 C2 H2 120.1 ?
C4 C3 C2 120.3(3) ?
C4 C3 H3 119.8 ?
C2 C3 H3 119.8 ?
C3 C4 C5 119.7(3) ?
C3 C4 H4A 120.2 ?
C5 C4 H4A 120.2 ?
C4 C5 C6 120.7(3) ?
C4 C5 H5 119.7 ?
C6 C5 H5 119.7 ?
C1 C6 C5 118.5(3) ?
C1 C6 C7 121.7(3) yes
C5 C6 C7 119.8(3) ?
C6 C7 S1 105.5(2) yes
C6 C7 H7A 110.6 ?
S1 C7 H7A 110.6 ?
C6 C7 H7B 110.6 ?
S1 C7 H7B 110.6 ?
H7A C7 H7B 108.8 ?
N1 C8 S2 124.5(2) ?
N1 C8 S1 109.79(19) yes
S2 C8 S1 125.74(18) yes
O1 C9 N1 128.1(3) yes
O1 C9 C10 128.7(3) yes
N1 C9 C10 103.2(2) yes
N3 C10 C11 124.6(3) yes
N3 C10 C9 128.4(3) yes
C11 C10 C9 107.0(2) yes
N2 C11 C10 111.2(3) yes
N2 C11 C12 122.2(3) yes
C10 C11 C12 126.5(3) yes
C11 C12 H12A 109.5 ?
C11 C12 H12B 109.5 ?
H12A C12 H12B 109.5 ?
C11 C12 H12C 109.5 ?
H12A C12 H12C 109.5 ?
H12B C12 H12C 109.5 ?
C18 C13 C14 120.2(3) ?
C18 C13 N4 121.7(3) yes
C14 C13 N4 118.1(3) ?
C15 C14 C13 119.0(3) ?
C15 C14 H14 120.5 ?
C13 C14 H14 120.5 ?
C16 C15 C14 120.6(3) ?
C16 C15 H15 119.7 ?
C14 C15 H15 119.7 ?
C15 C16 C17 120.0(3) ?
C15 C16 H16 120.0 ?
C17 C16 H16 120.0 ?
C16 C17 C18 120.4(3) ?
C16 C17 H17 119.8 ?
C18 C17 H17 119.8 ?
C13 C18 C17 119.7(3) ?
C13 C18 H18 120.1 ?
C17 C18 H18 120.1 ?

loop_
_geom_bond_atom_site_label_1
_geom_bond_atom_site_label_2
_geom_bond_distance
_geom_bond_publ_flag
S1 C8 1.765(3) yes
S1 C7 1.823(3) yes
S2 C8 1.628(3) yes
O1 C9 1.223(3) yes
N1 C8 1.390(4) yes
N1 C9 1.415(3) yes
N1 N2 1.439(3) yes
N2 C11 1.303(4) yes
N4 N3 1.322(3) yes
N4 C13 1.414(4) yes
N4 H4 0.90(3) ?
N3 C10 1.322(4) yes
C1 C6 1.368(5) ?
C1 C2 1.391(4) ?
C1 H1 0.9300 ?
C2 C3 1.373(5) ?
C2 H2 0.9300 ?
C3 C4 1.369(5) ?
C3 H3 0.9300 ?
C4 C5 1.385(4) ?
C4 H4A 0.9300 ?
C5 C6 1.397(5) ?
C5 H5 0.9300 ?
C6 C7 1.518(4) yes
C7 H7A 0.9700 ?
C7 H7B 0.9700 ?
C9 C10 1.460(4) yes
C10 C11 1.448(4) yes
C11 C12 1.489(4) yes
C12 H12A 0.9600 ?
C12 H12B 0.9600 ?
C12 H12C 0.9600 ?
C13 C18 1.380(4) ?
C13 C14 1.397(4) ?
C14 C15 1.393(4) ?
C14 H14 0.9300 ?
C15 C16 1.369(5) ?
C15 H15 0.9300 ?
C16 C17 1.381(4) ?
C16 H16 0.9300 ?
C17 C18 1.387(4) ?
C17 H17 0.9300 ?
C18 H18 0.9300 ?

loop_
_geom_hbond_atom_site_label_D
_geom_hbond_atom_site_label_H
_geom_hbond_atom_site_label_A
_geom_hbond_distance_DH
_geom_hbond_distance_HA
_geom_hbond_distance_DA
_geom_hbond_angle_DHA
N4 H4 O1 0.90(3) 2.13(3) 2.823(4) 133(3)

loop_
_geom_torsion_atom_site_label_1
_geom_torsion_atom_site_label_2
_geom_torsion_atom_site_label_3
_geom_torsion_atom_site_label_4
_geom_torsion
C8 N1 N2 C11 -176.3(3)
C9 N1 N2 C11 -0.4(3)
C13 N4 N3 C10 179.1(3)
C6 C1 C2 C3 -1.1(5)
C1 C2 C3 C4 -0.7(5)
C2 C3 C4 C5 2.2(5)
C3 C4 C5 C6 -1.9(5)
C2 C1 C6 C5 1.4(5)
C2 C1 C6 C7 -177.0(3)
C4 C5 C6 C1 0.1(5)
C4 C5 C6 C7 178.5(3)
C1 C6 C7 S1 75.7(3)
C5 C6 C7 S1 -102.7(3)
C8 S1 C7 C6 -179.9(2)
C9 N1 C8 S2 18.1(5)
N2 N1 C8 S2 -167.0(2)
C9 N1 C8 S1 -161.8(3)
N2 N1 C8 S1 13.1(3)
C7 S1 C8 N1 178.5(2)
C7 S1 C8 S2 -1.4(3)
C8 N1 C9 O1 -4.1(5)
N2 N1 C9 O1 -179.3(3)
C8 N1 C9 C10 175.6(3)
N2 N1 C9 C10 0.3(3)
N4 N3 C10 C11 -179.9(3)
N4 N3 C10 C9 -2.3(5)
O1 C9 C10 N3 1.6(6)
N1 C9 C10 N3 -178.0(3)
O1 C9 C10 C11 179.6(3)
N1 C9 C10 C11 -0.1(3)
N1 N2 C11 C10 0.4(3)
N1 N2 C11 C12 -178.8(3)
N3 C10 C11 N2 177.8(3)
C9 C10 C11 N2 -0.2(4)
N3 C10 C11 C12 -3.1(5)
C9 C10 C11 C12 178.9(3)
N3 N4 C13 C18 -1.4(5)
N3 N4 C13 C14 178.6(3)
C18 C13 C14 C15 -0.4(5)
N4 C13 C14 C15 179.6(3)
C13 C14 C15 C16 -1.3(5)
C14 C15 C16 C17 2.2(5)
C15 C16 C17 C18 -1.6(5)
C14 C13 C18 C17 1.1(5)
N4 C13 C18 C17 -178.9(3)
C16 C17 C18 C13 -0.1(5)

loop_
_cod_related_entry_id
_cod_related_entry_database
_cod_related_entry_code
1 ChemSpider 21184194
